data_7211779
loop_
_publ_author_name
'Meally, Se\'an T.'
'Karotsis, Georgios'
'Brechin, Euan K.'
'Papaefstathiou, Giannis S.'
'Dunne, Peter W.'
'McArdle, Patrick'
'Jones, Leigh F.'

_publ_section_title
;
 Planar [Ni7] discs as double-bowl, pseudo metallacalix[6]arene host
 cavities
;
_journal_issue 1
_journal_name_full CrystEngComm
_journal_page_first 59
_journal_paper_doi 10.1039/b914538a
_journal_volume 12
_journal_year 2010
_chemical_formula_sum 'C58 H66 Br6 N10 Ni7 O24'
_chemical_formula_weight 2177.64
_chemical_name_common (Ni7(OH)6(L2)6)(NO3)2.2MeCN
_chemical_name_systematic
;
?
;
_space_group_IT_number 15
_symmetry_cell_setting monoclinic
_symmetry_space_group_name_Hall '-C 2yc'
_symmetry_space_group_name_H-M 'C 1 2/c 1'
_atom_sites_solution_hydrogens geom
_atom_sites_solution_primary direct
_atom_sites_solution_secondary difmap
_audit_creation_method SHELXL-97
_cell_angle_alpha 90.00
_cell_angle_beta 109.603(6)
_cell_angle_gamma 90.00
_cell_formula_units_Z 4
_cell_length_a 28.8575(14)
_cell_length_b 11.1352(3)
_cell_length_c 27.4079(13)
_cell_measurement_temperature 373(2)
_cell_volume 8296.6(7)
_computing_cell_refinement
;
CrysAlisPro, Oxford Diffraction Ltd.,
Version 1.171.33.41 (release 06-05-2009 CrysAlis171 .NET)
(compiled May 6 2009,17:20:42)
;
_computing_data_collection
;
CrysAlisPro, Oxford Diffraction Ltd.,
Version 1.171.33.41 (release 06-05-2009 CrysAlis171 .NET)
(compiled May 6 2009,17:20:42)
;
_computing_data_reduction
;
CrysAlisPro, Oxford Diffraction Ltd.,
Version 1.171.33.41 (release 06-05-2009 CrysAlis171 .NET)
(compiled May 6 2009,17:20:42)
;
_computing_molecular_graphics 'ORTEX (P.McArdle, 1995)'
_computing_publication_material 'SHELXL-97/2 (Sheldrick,1997)'
_computing_structure_refinement 'SHELXL-97 (Sheldrick, 1997)'
_computing_structure_solution 'SHELXS-97 (Sheldrick, 1990)'
_diffrn_ambient_temperature 373(2)
_diffrn_detector_area_resol_mean 16.1048
_diffrn_measured_fraction_theta_full 0.965
_diffrn_measured_fraction_theta_max 0.965
_diffrn_measurement_details
;
1 omega 51.00 90.00 1.0000 70.0000
omega____ theta____ kappa____ phi______ frames
- 19.5778 77.0000 -120.0000 39
2 omega -10.00 87.00 1.0000 70.0000
omega____ theta____ kappa____ phi______ frames
- 19.5778 77.0000 -150.0000 97
3 omega -21.00 80.00 1.0000 70.0000
omega____ theta____ kappa____ phi______ frames
- 19.5778 21.0000 -136.0000 101
;
_diffrn_measurement_device_type 'Xcalibur, Sapphire3'
_diffrn_measurement_method '\w scans'
_diffrn_orient_matrix_UB_11 0.0205093959
_diffrn_orient_matrix_UB_12 0.0134896450
_diffrn_orient_matrix_UB_13 -0.0077844625
_diffrn_orient_matrix_UB_21 0.0160299555
_diffrn_orient_matrix_UB_22 -0.0113405526
_diffrn_orient_matrix_UB_23 0.0255346062
_diffrn_orient_matrix_UB_31 0.0015659969
_diffrn_orient_matrix_UB_32 -0.0612051726
_diffrn_orient_matrix_UB_33 -0.0064358310
_diffrn_radiation_monochromator graphite
_diffrn_radiation_source 'Enhance (Mo) X-ray Source'
_diffrn_radiation_type 'Mo K\a'
_diffrn_radiation_wavelength 0.7107
_diffrn_reflns_av_R_equivalents 0.0506
_diffrn_reflns_av_sigmaI/netI 0.1312
_diffrn_reflns_limit_h_max 39
_diffrn_reflns_limit_h_min -21
_diffrn_reflns_limit_k_max 14
_diffrn_reflns_limit_k_min -8
_diffrn_reflns_limit_l_max 35
_diffrn_reflns_limit_l_min -37
_diffrn_reflns_number 18887
_diffrn_reflns_theta_full 25.35
_diffrn_reflns_theta_max 25.35
_diffrn_reflns_theta_min 2.6741
_exptl_absorpt_coefficient_mu 4.516
_exptl_absorpt_correction_T_max 1.00000
_exptl_absorpt_correction_T_min 0.79476
_exptl_absorpt_correction_type multi-scan
_exptl_absorpt_process_details
;
CrysAlis RED, Oxford Diffraction Ltd.,
Version 1.171.33.31 (release 08-01-2009 CrysAlis171 .NET)
(compiled Jan 8 2009,16:24:04)
Empirical absorption correction using spherical harmonics,
implemented in SCALE3 ABSPACK scaling algorithm.
;
_exptl_crystal_colour Green
_exptl_crystal_density_diffrn 1.743
_exptl_crystal_density_method 'not measured'
_exptl_crystal_description Block
_exptl_crystal_F_000 4328
_exptl_crystal_size_max 0.21
_exptl_crystal_size_mid 0.12
_exptl_crystal_size_min 0.05
_refine_diff_density_max 1.892
_refine_diff_density_min -0.905
_refine_diff_density_rms 0.142
_refine_ls_extinction_method none
_refine_ls_goodness_of_fit_ref 0.852
_refine_ls_hydrogen_treatment constr
_refine_ls_matrix_type full
_refine_ls_number_parameters 467
_refine_ls_number_reflns 7348
_refine_ls_number_restraints 0
_refine_ls_restrained_S_all 0.852
_refine_ls_R_factor_all 0.1090
_refine_ls_R_factor_gt 0.0511
_refine_ls_shift/su_max 0.001
_refine_ls_shift/su_mean 0.000
_refine_ls_structure_factor_coef Fsqd
_refine_ls_weighting_details 'calc w=1/[\s^2^(Fo^2^)+(0.0677P)^2^+0.0000P] where P=(Fo^2^+2Fc^2^)/3'
_refine_ls_weighting_scheme calc
_refine_ls_wR_factor_gt 0.1217
_refine_ls_wR_factor_ref 0.1325
_reflns_number_gt 3779
_reflns_number_total 7348
_reflns_threshold_expression >2sigma(I)
_cod_data_source_file b914538a.txt
_cod_data_source_block lfj41c-4
_cod_depositor_comments
;
The following automatic conversions were performed:

'_symmetry_cell_setting' value 'Monoclinic' changed to 'monoclinic'
according to /home/saulius/struct/CIF-dictionaries/cif_core.dic
dictionary named 'cif_core.dic' version 2.4.2 from 2011-04-26.

Automatic conversion script
Id: cif_fix_values 1891 2012-01-12 08:04:46Z andrius 
;
_cod_original_cell_volume 8296.6(6)
_cod_original_sg_symbol_H-M C2/c
_cod_database_code 7211779

loop_
_symmetry_equiv_pos_as_xyz
'x, y, z'
'-x, y, -z+1/2'
'x+1/2, y+1/2, z'
'-x+1/2, y+1/2, -z+1/2'
'-x, -y, -z'
'x, -y, z-1/2'
'-x+1/2, -y+1/2, -z'
'x+1/2, -y+1/2, z-1/2'

loop_
_atom_site_label
_atom_site_type_symbol
_atom_site_fract_x
_atom_site_fract_y
_atom_site_fract_z
_atom_site_U_iso_or_equiv
_atom_site_adp_type
_atom_site_occupancy
_atom_site_symmetry_multiplicity
_atom_site_calc_flag
_atom_site_refinement_flags
Ni1 Ni 0.30834(4) 0.32502(8) 0.61337(4) 0.0209(3) Uani 1 1 d .
Ni2 Ni 0.36004(4) 0.32193(8) 0.53002(4) 0.0239(3) Uani 1 1 d .
Ni3 Ni 0.30592(4) 0.19807(8) 0.42406(4) 0.0203(3) Uani 1 1 d .
Ni4 Ni 0.2500 0.2500 0.5000 0.0192(3) Uani 1 2 d S
Br1 Br 0.37781(5) 0.94535(8) 0.63389(5) 0.0596(4) Uani 1 1 d .
Br2 Br 0.51546(4) -0.19234(9) 0.57124(4) 0.0530(3) Uani 1 1 d .
Br3 Br 0.25576(4) 0.72170(7) 0.27376(4) 0.0372(3) Uani 1 1 d .
O1 O 0.31542(19) 0.2110(4) 0.55773(19) 0.0213(13) Uani 1 1 d .
H1 H 0.3248 0.1272 0.5665 0.026 Uiso 1 1 calc R
O2 O 0.29627(19) 0.3396(4) 0.4694(2) 0.0225(13) Uani 1 1 d .
H2 H 0.2867 0.4188 0.4536 0.027 Uiso 1 1 calc R
O3 O 0.25382(19) 0.1187(4) 0.44759(19) 0.0224(13) Uani 1 1 d .
H3A H 0.2573 0.0341 0.4581 0.027 Uiso 1 1 calc R
O4 O 0.2452(2) 0.2345(4) 0.36281(19) 0.0201(12) Uani 1 1 d .
O5 O 0.3318(2) 0.3317(4) 0.3763(2) 0.0270(14) Uani 1 1 d .
O6 O 0.3694(2) 0.1985(4) 0.4815(2) 0.0245(13) Uani 1 1 d .
O7 O 0.4323(2) 0.2281(5) 0.5743(2) 0.0373(15) Uani 1 1 d .
O8 O 0.3567(2) 0.4177(4) 0.5890(2) 0.0258(14) Uani 1 1 d .
O9 O 0.3215(2) 0.5037(4) 0.6582(2) 0.0306(15) Uani 1 1 d .
O10 O 0.6073(3) 0.2984(6) 0.6121(3) 0.062(2) Uani 1 1 d .
O11 O 0.5910(3) 0.1768(7) 0.6656(3) 0.071(2) Uani 1 1 d .
O12 O 0.5991(3) 0.3640(7) 0.6814(4) 0.094(3) Uani 1 1 d .
N1 N 0.3991(3) 0.4605(6) 0.5128(3) 0.0304(17) Uiso 1 1 d .
N2 N 0.3303(3) 0.0541(5) 0.3945(3) 0.0223(15) Uiso 1 1 d .
N3 N 0.1433(2) 0.2563(5) 0.3234(2) 0.0235(15) Uiso 1 1 d .
N4 N 0.5995(3) 0.2794(9) 0.6532(4) 0.053(2) Uani 1 1 d .
N5 N 0.2518(5) 0.5951(9) 0.4774(5) 0.107(4) Uani 1 1 d .
C1 C 0.3307(4) 0.5163(7) 0.7127(3) 0.038(2) Uani 1 1 d .
H1A H 0.3651 0.5316 0.7300 0.057 Uiso 1 1 calc R
H1B H 0.3215 0.4436 0.7259 0.057 Uiso 1 1 calc R
H1C H 0.3118 0.5821 0.7186 0.057 Uiso 1 1 calc R
C2 C 0.3444(3) 0.5845(6) 0.6355(3) 0.028(2) Uani 1 1 d .
C3 C 0.3479(4) 0.7060(7) 0.6459(4) 0.041(3) Uani 1 1 d .
H3 H 0.3354 0.7391 0.6701 0.049 Uiso 1 1 calc R
C4 C 0.3705(4) 0.7770(7) 0.6189(4) 0.041(3) Uani 1 1 d .
C5 C 0.3865(4) 0.7338(7) 0.5816(4) 0.039(3) Uani 1 1 d .
H5 H 0.4002 0.7854 0.5634 0.047 Uiso 1 1 calc R
C6 C 0.3608(3) 0.5343(6) 0.5969(3) 0.027(2) Uani 1 1 d .
C7 C 0.3824(3) 0.6089(7) 0.5699(3) 0.029(2) Uani 1 1 d .
C8 C 0.4022(3) 0.5666(7) 0.5311(3) 0.033(2) Uani 1 1 d .
H8 H 0.4190 0.6225 0.5181 0.040 Uiso 1 1 calc R
C9 C 0.4246(4) 0.4410(9) 0.4748(4) 0.072(4) Uani 1 1 d .
H9A H 0.4375 0.5161 0.4676 0.108 Uiso 1 1 calc R
H9B H 0.4019 0.4092 0.4433 0.108 Uiso 1 1 calc R
H9C H 0.4512 0.3853 0.4887 0.108 Uiso 1 1 calc R
C10 C 0.4774(4) 0.2832(10) 0.6058(4) 0.061(3) Uani 1 1 d .
H10A H 0.4920 0.2357 0.6364 0.092 Uiso 1 1 calc R
H10B H 0.4707 0.3624 0.6155 0.092 Uiso 1 1 calc R
H10C H 0.4997 0.2882 0.5866 0.092 Uiso 1 1 calc R
C11 C 0.4362(3) 0.1205(8) 0.5490(3) 0.029(2) Uani 1 1 d .
C12 C 0.4704(3) 0.0351(8) 0.5703(4) 0.037(2) Uani 1 1 d .
H12 H 0.4935 0.0446 0.6032 0.044 Uiso 1 1 calc R
C13 C 0.4698(3) -0.0668(7) 0.5411(4) 0.034(2) Uani 1 1 d .
C14 C 0.4363(3) -0.0845(7) 0.4927(4) 0.034(2) Uani 1 1 d .
H14 H 0.4369 -0.1547 0.4745 0.041 Uiso 1 1 calc R
C15 C 0.4008(3) 0.1113(7) 0.5005(3) 0.0227(19) Uani 1 1 d .
C16 C 0.4006(3) 0.0056(7) 0.4705(3) 0.025(2) Uani 1 1 d .
C17 C 0.3674(3) -0.0124(6) 0.4188(3) 0.022(2) Uani 1 1 d .
H17 H 0.3732 -0.0787 0.4010 0.026 Uiso 1 1 calc R
C18 C 0.3034(4) 0.0167(8) 0.3423(4) 0.051(3) Uani 1 1 d .
H18A H 0.3228 -0.0400 0.3310 0.077 Uiso 1 1 calc R
H18B H 0.2966 0.0853 0.3198 0.077 Uiso 1 1 calc R
H18C H 0.2731 -0.0202 0.3413 0.077 Uiso 1 1 calc R
C19 C 0.0904(3) 0.2185(8) 0.3047(4) 0.042(2) Uani 1 1 d .
H19A H 0.0730 0.2612 0.3235 0.063 Uiso 1 1 calc R
H19B H 0.0883 0.1337 0.3101 0.063 Uiso 1 1 calc R
H19C H 0.0761 0.2362 0.2684 0.063 Uiso 1 1 calc R
C20 C 0.1534(3) 0.3457(6) 0.2981(3) 0.0238(19) Uani 1 1 d .
H20 H 0.1280 0.3771 0.2704 0.029 Uiso 1 1 calc R
C21 C 0.2022(3) 0.3997(6) 0.3105(3) 0.0169(18) Uani 1 1 d .
C22 C 0.2451(3) 0.3406(6) 0.3410(3) 0.022(2) Uani 1 1 d .
C23 C 0.2910(3) 0.3978(6) 0.3482(3) 0.0197(19) Uani 1 1 d .
C24 C 0.2940(3) 0.5097(6) 0.3287(3) 0.023(2) Uani 1 1 d .
H24 H 0.3242 0.5474 0.3348 0.027 Uiso 1 1 calc R
C25 C 0.2507(4) 0.5642(6) 0.2995(3) 0.027(2) Uani 1 1 d .
C26 C 0.2062(3) 0.5129(6) 0.2903(3) 0.0210(19) Uani 1 1 d .
H26 H 0.1780 0.5533 0.2704 0.025 Uiso 1 1 calc R
C27 C 0.3671(3) 0.3124(9) 0.3507(4) 0.053(3) Uani 1 1 d .
H27A H 0.3511 0.2768 0.3174 0.080 Uiso 1 1 calc R
H27B H 0.3925 0.2597 0.3712 0.080 Uiso 1 1 calc R
H27C H 0.3814 0.3879 0.3463 0.080 Uiso 1 1 calc R
C29 C 0.2682(5) 0.6622(11) 0.4576(5) 0.080(4) Uani 1 1 d .
C30 C 0.2884(5) 0.7528(11) 0.4333(6) 0.095(5) Uani 1 1 d .
H30A H 0.2922 0.7207 0.4024 0.143 Uiso 1 1 calc R
H30B H 0.3198 0.7778 0.4567 0.143 Uiso 1 1 calc R
H30C H 0.2665 0.8205 0.4245 0.143 Uiso 1 1 calc R

loop_
_atom_site_aniso_label
_atom_site_aniso_U_11
_atom_site_aniso_U_22
_atom_site_aniso_U_33
_atom_site_aniso_U_23
_atom_site_aniso_U_13
_atom_site_aniso_U_12
Ni1 0.0248(6) 0.0164(5) 0.0224(6) -0.0003(4) 0.0090(5) -0.0009(5)
Ni2 0.0217(6) 0.0240(5) 0.0277(6) -0.0072(5) 0.0104(6) -0.0027(5)
Ni3 0.0222(6) 0.0181(5) 0.0215(6) 0.0021(5) 0.0084(5) 0.0038(5)
Ni4 0.0203(9) 0.0178(7) 0.0205(8) 0.0002(6) 0.0083(7) 0.0003(7)
Br1 0.0878(10) 0.0219(5) 0.0929(9) -0.0093(5) 0.0618(9) -0.0096(6)
Br2 0.0323(6) 0.0529(6) 0.0720(8) 0.0310(6) 0.0150(6) 0.0191(6)
Br3 0.0525(7) 0.0192(4) 0.0420(6) 0.0094(4) 0.0187(5) 0.0012(4)
O1 0.021(3) 0.012(2) 0.030(3) -0.001(2) 0.007(3) 0.000(2)
O2 0.024(3) 0.017(3) 0.030(3) 0.001(2) 0.013(3) 0.001(3)
O3 0.028(4) 0.015(3) 0.025(3) 0.001(2) 0.011(3) 0.007(3)
O4 0.026(3) 0.011(2) 0.025(3) 0.005(2) 0.011(3) 0.003(3)
O5 0.023(3) 0.033(3) 0.028(3) 0.007(3) 0.012(3) 0.002(3)
O6 0.022(3) 0.026(3) 0.026(3) -0.004(3) 0.009(3) 0.007(3)
O7 0.021(4) 0.054(4) 0.033(4) -0.015(3) 0.004(3) 0.004(3)
O8 0.031(4) 0.017(3) 0.033(4) -0.006(2) 0.015(3) -0.005(3)
O9 0.048(4) 0.024(3) 0.026(4) -0.004(3) 0.021(3) -0.007(3)
O10 0.075(6) 0.052(4) 0.065(5) -0.011(4) 0.031(5) -0.012(4)
O11 0.080(7) 0.057(5) 0.081(6) 0.003(4) 0.032(5) 0.003(5)
O12 0.091(7) 0.091(6) 0.113(8) -0.069(6) 0.052(7) -0.032(6)
N4 0.032(6) 0.064(6) 0.063(7) -0.031(6) 0.015(5) -0.008(5)
N5 0.111(11) 0.058(7) 0.153(12) 0.038(7) 0.045(10) 0.007(7)
C1 0.055(7) 0.042(5) 0.016(5) -0.002(4) 0.011(5) 0.000(5)
C2 0.033(6) 0.019(4) 0.039(6) -0.006(4) 0.023(5) -0.005(4)
C3 0.053(7) 0.033(5) 0.048(6) -0.014(5) 0.033(6) -0.013(5)
C4 0.059(7) 0.020(4) 0.052(7) -0.004(4) 0.030(6) -0.011(5)
C5 0.047(7) 0.023(4) 0.057(7) -0.002(4) 0.031(6) 0.000(5)
C6 0.029(6) 0.018(4) 0.039(6) -0.005(4) 0.019(5) -0.005(4)
C7 0.040(6) 0.026(4) 0.028(5) -0.006(4) 0.023(5) -0.010(4)
C8 0.022(5) 0.040(5) 0.046(6) -0.011(5) 0.023(5) -0.018(4)
C9 0.096(10) 0.068(7) 0.087(9) -0.044(7) 0.078(9) -0.042(7)
C10 0.035(7) 0.082(8) 0.060(8) -0.030(7) 0.007(6) -0.008(6)
C11 0.019(5) 0.040(5) 0.029(5) -0.001(5) 0.009(5) 0.008(5)
C12 0.026(6) 0.057(6) 0.031(6) 0.002(5) 0.013(5) 0.001(5)
C13 0.021(6) 0.035(5) 0.047(6) 0.018(5) 0.013(5) 0.013(5)
C14 0.033(6) 0.021(4) 0.061(7) 0.012(5) 0.033(6) 0.007(4)
C15 0.020(5) 0.029(4) 0.021(5) 0.001(4) 0.010(4) 0.001(4)
C16 0.026(5) 0.023(4) 0.029(5) 0.013(4) 0.013(5) 0.005(4)
C17 0.026(5) 0.020(4) 0.021(5) -0.007(4) 0.010(5) 0.000(4)
C18 0.056(8) 0.038(5) 0.048(7) -0.018(5) 0.002(6) 0.008(6)
C19 0.031(6) 0.055(6) 0.039(6) 0.000(5) 0.011(5) -0.003(5)
C20 0.024(5) 0.025(4) 0.017(5) -0.008(4) -0.001(4) 0.002(4)
C21 0.017(5) 0.018(4) 0.016(4) -0.003(3) 0.005(4) 0.005(4)
C22 0.033(5) 0.020(4) 0.018(5) -0.003(4) 0.014(4) -0.003(4)
C23 0.022(5) 0.023(4) 0.013(4) 0.004(4) 0.005(4) 0.009(4)
C24 0.024(5) 0.023(4) 0.023(5) -0.001(4) 0.010(4) -0.003(4)
C25 0.048(7) 0.013(4) 0.029(5) 0.002(4) 0.026(5) 0.005(4)
C26 0.018(5) 0.024(4) 0.018(5) -0.003(4) 0.001(4) 0.003(4)
C27 0.040(7) 0.070(7) 0.062(7) 0.021(6) 0.034(6) 0.023(6)
C29 0.088(11) 0.051(7) 0.085(10) 0.021(7) 0.010(9) 0.004(8)
C30 0.083(11) 0.106(11) 0.111(12) 0.021(9) 0.051(10) -0.014(9)

loop_
_atom_type_symbol
_atom_type_description
_atom_type_scat_dispersion_real
_atom_type_scat_dispersion_imag
_atom_type_scat_source
C C 0.0033 0.0016 'International Tables Vol C Tables 4.2.6.8 and 6.1.1.4'
H H 0.0000 0.0000 'International Tables Vol C Tables 4.2.6.8 and 6.1.1.4'
N N 0.0061 0.0033 'International Tables Vol C Tables 4.2.6.8 and 6.1.1.4'
O O 0.0106 0.0060 'International Tables Vol C Tables 4.2.6.8 and 6.1.1.4'
Br Br -0.2901 2.4595 'International Tables Vol C Tables 4.2.6.8 and 6.1.1.4'
Ni Ni 0.3393 1.1124 'International Tables Vol C Tables 4.2.6.8 and 6.1.1.4'

loop_
_geom_angle_atom_site_label_1
_geom_angle_atom_site_label_2
_geom_angle_atom_site_label_3
_geom_angle
_geom_angle_site_symmetry_1
_geom_angle_site_symmetry_3
O4 Ni1 O8 168.66(19) 7_556 .
O4 Ni1 N3 87.7(2) 7_556 7_556
O8 Ni1 N3 98.9(2) . 7_556
O4 Ni1 O1 108.77(19) 7_556 .
O8 Ni1 O1 79.51(19) . .
N3 Ni1 O1 98.4(2) 7_556 .
O4 Ni1 O3 79.0(2) 7_556 7_556
O8 Ni1 O3 94.9(2) . 7_556
N3 Ni1 O3 166.0(2) 7_556 7_556
O1 Ni1 O3 82.2(2) . 7_556
O4 Ni1 O9 96.92(18) 7_556 .
O8 Ni1 O9 74.12(18) . .
N3 Ni1 O9 89.3(2) 7_556 .
O1 Ni1 O9 153.38(18) . .
O3 Ni1 O9 96.4(2) 7_556 .
O8 Ni2 O6 167.9(2) . .
O8 Ni2 O2 109.8(2) . .
O6 Ni2 O2 79.0(2) . .
O8 Ni2 N1 87.9(2) . .
O6 Ni2 N1 99.0(2) . .
O2 Ni2 N1 98.9(2) . .
O8 Ni2 O1 79.40(19) . .
O6 Ni2 O1 94.18(19) . .
O2 Ni2 O1 81.71(19) . .
N1 Ni2 O1 166.7(2) . .
O8 Ni2 O7 95.7(2) . .
O6 Ni2 O7 74.6(2) . .
O2 Ni2 O7 153.28(19) . .
N1 Ni2 O7 89.6(3) . .
O1 Ni2 O7 95.8(2) . .
O6 Ni3 O4 167.46(19) . .
O6 Ni3 N2 88.1(2) . .
O4 Ni3 N2 98.5(2) . .
O6 Ni3 O3 109.7(2) . .
O4 Ni3 O3 79.8(2) . .
N2 Ni3 O3 100.2(2) . .
O6 Ni3 O2 78.3(2) . .
O4 Ni3 O2 95.3(2) . .
N2 Ni3 O2 166.3(3) . .
O3 Ni3 O2 83.01(18) . .
O6 Ni3 O5 93.5(2) . .
O4 Ni3 O5 75.5(2) . .
N2 Ni3 O5 93.6(2) . .
O3 Ni3 O5 153.2(2) . .
O2 Ni3 O5 89.03(18) . .
O2 Ni4 O2 180.00(19) 7_556 .
O2 Ni4 O1 97.90(19) 7_556 .
O2 Ni4 O1 82.10(19) . .
O2 Ni4 O1 82.10(19) 7_556 7_556
O2 Ni4 O1 97.90(19) . 7_556
O1 Ni4 O1 180.000(1) . 7_556
O2 Ni4 O3 82.37(18) 7_556 7_556
O2 Ni4 O3 97.63(18) . 7_556
O1 Ni4 O3 82.24(19) . 7_556
O1 Ni4 O3 97.76(19) 7_556 7_556
O2 Ni4 O3 97.63(18) 7_556 .
O2 Ni4 O3 82.37(18) . .
O1 Ni4 O3 97.76(19) . .
O1 Ni4 O3 82.24(19) 7_556 .
O3 Ni4 O3 180.000(1) 7_556 .
Ni1 O1 Ni4 98.4(2) . .
Ni1 O1 Ni2 97.55(19) . .
Ni4 O1 Ni2 96.5(2) . .
Ni1 O1 H1 119.8 . .
Ni4 O1 H1 119.8 . .
Ni2 O1 H1 119.8 . .
Ni2 O2 Ni4 98.8(2) . .
Ni2 O2 Ni3 98.6(2) . .
Ni4 O2 Ni3 96.39(19) . .
Ni2 O2 H2 119.4 . .
Ni4 O2 H2 119.4 . .
Ni3 O2 H2 119.4 . .
Ni3 O3 Ni4 97.5(2) . .
Ni3 O3 Ni1 98.3(2) . 7_556
Ni4 O3 Ni1 96.36(19) . 7_556
Ni3 O3 H3A 119.9 . .
Ni4 O3 H3A 119.9 . .
Ni1 O3 H3A 119.9 7_556 .
C22 O4 Ni1 124.3(5) . 7_556
C22 O4 Ni3 115.2(5) . .
Ni1 O4 Ni3 102.3(2) 7_556 .
C23 O5 C27 114.8(6) . .
C23 O5 Ni3 106.7(4) . .
C27 O5 Ni3 127.6(5) . .
C15 O6 Ni3 130.4(5) . .
C15 O6 Ni2 118.4(5) . .
Ni3 O6 Ni2 103.7(2) . .
C11 O7 C10 116.9(7) . .
C11 O7 Ni2 109.7(5) . .
C10 O7 Ni2 127.3(6) . .
C6 O8 Ni2 130.1(5) . .
C6 O8 Ni1 119.0(4) . .
Ni2 O8 Ni1 103.0(2) . .
C2 O9 C1 117.1(6) . .
C2 O9 Ni1 109.9(4) . .
C1 O9 Ni1 125.5(4) . .
C8 N1 C9 115.2(7) . .
C8 N1 Ni2 125.3(5) . .
C9 N1 Ni2 119.5(5) . .
C17 N2 C18 115.1(7) . .
C17 N2 Ni3 126.0(6) . .
C18 N2 Ni3 118.8(6) . .
C20 N3 C19 114.7(7) . .
C20 N3 Ni1 125.4(6) . 7_556
C19 N3 Ni1 119.7(5) . 7_556
O12 N4 O10 119.2(10) . .
O12 N4 O11 119.5(10) . .
O10 N4 O11 121.3(8) . .
O9 C1 H1A 109.5 . .
O9 C1 H1B 109.5 . .
H1A C1 H1B 109.5 . .
O9 C1 H1C 109.5 . .
H1A C1 H1C 109.5 . .
H1B C1 H1C 109.5 . .
C3 C2 O9 123.9(6) . .
C3 C2 C6 121.6(7) . .
O9 C2 C6 114.3(6) . .
C2 C3 C4 117.6(7) . .
C2 C3 H3 121.2 . .
C4 C3 H3 121.2 . .
C5 C4 C3 123.0(7) . .
C5 C4 Br1 118.2(6) . .
C3 C4 Br1 118.7(6) . .
C4 C5 C7 119.8(7) . .
C4 C5 H5 120.1 . .
C7 C5 H5 120.1 . .
O8 C6 C7 122.3(6) . .
O8 C6 C2 118.6(6) . .
C7 C6 C2 119.0(6) . .
C6 C7 C5 118.9(7) . .
C6 C7 C8 123.7(7) . .
C5 C7 C8 117.4(7) . .
N1 C8 C7 126.7(7) . .
N1 C8 H8 116.6 . .
C7 C8 H8 116.6 . .
N1 C9 H9A 109.5 . .
N1 C9 H9B 109.5 . .
H9A C9 H9B 109.5 . .
N1 C9 H9C 109.5 . .
H9A C9 H9C 109.5 . .
H9B C9 H9C 109.5 . .
O7 C10 H10A 109.5 . .
O7 C10 H10B 109.5 . .
H10A C10 H10B 109.5 . .
O7 C10 H10C 109.5 . .
H10A C10 H10C 109.5 . .
H10B C10 H10C 109.5 . .
C12 C11 C15 124.0(8) . .
C12 C11 O7 123.5(9) . .
C15 C11 O7 112.4(7) . .
C11 C12 C13 117.4(9) . .
C11 C12 H12 121.3 . .
C13 C12 H12 121.3 . .
C14 C13 C12 123.1(8) . .
C14 C13 Br2 118.3(7) . .
C12 C13 Br2 118.5(8) . .
C13 C14 C16 119.2(8) . .
C13 C14 H14 120.4 . .
C16 C14 H14 120.4 . .
O6 C15 C11 121.2(7) . .
O6 C15 C16 120.6(8) . .
C11 C15 C16 118.2(8) . .
C14 C16 C15 118.1(8) . .
C14 C16 C17 118.1(7) . .
C15 C16 C17 123.7(7) . .
N2 C17 C16 126.4(7) . .
N2 C17 H17 116.8 . .
C16 C17 H17 116.8 . .
N2 C18 H18A 109.5 . .
N2 C18 H18B 109.5 . .
H18A C18 H18B 109.5 . .
N2 C18 H18C 109.5 . .
H18A C18 H18C 109.5 . .
H18B C18 H18C 109.5 . .
N3 C19 H19A 109.5 . .
N3 C19 H19B 109.5 . .
H19A C19 H19B 109.5 . .
N3 C19 H19C 109.5 . .
H19A C19 H19C 109.5 . .
H19B C19 H19C 109.5 . .
N3 C20 C21 124.3(8) . .
N3 C20 H20 117.9 . .
C21 C20 H20 117.9 . .
C26 C21 C22 119.0(7) . .
C26 C21 C20 118.8(8) . .
C22 C21 C20 122.2(7) . .
O4 C22 C21 123.7(7) . .
O4 C22 C23 118.4(8) . .
C21 C22 C23 117.9(7) . .
C24 C23 O5 123.2(7) . .
C24 C23 C22 122.1(8) . .
O5 C23 C22 114.7(6) . .
C23 C24 C25 117.5(8) . .
C23 C24 H24 121.2 . .
C25 C24 H24 121.2 . .
C26 C25 C24 122.9(7) . .
C26 C25 Br3 120.3(7) . .
C24 C25 Br3 116.8(6) . .
C25 C26 C21 120.5(8) . .
C25 C26 H26 119.7 . .
C21 C26 H26 119.7 . .
O5 C27 H27A 109.5 . .
O5 C27 H27B 109.5 . .
H27A C27 H27B 109.5 . .
O5 C27 H27C 109.5 . .
H27A C27 H27C 109.5 . .
H27B C27 H27C 109.5 . .
N5 C29 C30 177.4(15) . .
C29 C30 H30A 109.5 . .
C29 C30 H30B 109.5 . .
H30A C30 H30B 109.5 . .
C29 C30 H30C 109.5 . .
H30A C30 H30C 109.5 . .
H30B C30 H30C 109.5 . .

loop_
_geom_bond_atom_site_label_1
_geom_bond_atom_site_label_2
_geom_bond_distance
_geom_bond_site_symmetry_2
Ni1 O4 1.984(5) 7_556
Ni1 O8 2.020(5) .
Ni1 N3 2.036(7) 7_556
Ni1 O1 2.046(5) .
Ni1 O3 2.096(5) 7_556
Ni1 O9 2.302(5) .
Ni2 O8 1.966(5) .
Ni2 O6 1.993(5) .
Ni2 O2 2.034(6) .
Ni2 N1 2.056(6) .
Ni2 O1 2.101(5) .
Ni2 O7 2.283(6) .
Ni3 O6 1.975(6) .
Ni3 O4 2.019(6) .
Ni3 N2 2.027(6) .
Ni3 O3 2.027(5) .
Ni3 O2 2.083(5) .
Ni3 O5 2.266(5) .
Ni4 O2 2.058(4) 7_556
Ni4 O2 2.058(4) .
Ni4 O1 2.062(5) .
Ni4 O1 2.062(5) 7_556
Ni4 O3 2.079(4) 7_556
Ni4 O3 2.079(4) .
Br1 C4 1.915(8) .
Br2 C13 1.909(8) .
Br3 C25 1.915(7) .
O1 H1 0.9800 .
O2 H2 0.9800 .
O3 Ni1 2.096(5) 7_556
O3 H3A 0.9800 .
O4 C22 1.324(8) .
O4 Ni1 1.984(5) 7_556
O5 C23 1.383(9) .
O5 C27 1.437(9) .
O6 C15 1.312(9) .
O7 C11 1.408(9) .
O7 C10 1.436(11) .
O8 C6 1.316(8) .
O9 C2 1.382(8) .
O9 C1 1.433(9) .
O10 N4 1.237(10) .
O11 N4 1.239(10) .
O12 N4 1.222(9) .
N1 C8 1.275(9) .
N1 C9 1.481(10) .
N2 C17 1.287(10) .
N2 C18 1.441(11) .
N3 C20 1.302(9) .
N3 C19 1.497(10) .
N3 Ni1 2.036(7) 7_556
N5 C29 1.117(14) .
C1 H1A 0.9600 .
C1 H1B 0.9600 .
C1 H1C 0.9600 .
C2 C3 1.379(10) .
C2 C6 1.411(10) .
C3 C4 1.387(11) .
C3 H3 0.9300 .
C4 C5 1.344(11) .
C5 C7 1.423(10) .
C5 H5 0.9300 .
C6 C7 1.391(10) .
C7 C8 1.446(10) .
C8 H8 0.9300 .
C9 H9A 0.9600 .
C9 H9B 0.9600 .
C9 H9C 0.9600 .
C10 H10A 0.9600 .
C10 H10B 0.9600 .
C10 H10C 0.9600 .
C11 C12 1.354(11) .
C11 C15 1.380(11) .
C12 C13 1.384(12) .
C12 H12 0.9300 .
C13 C14 1.369(13) .
C14 C16 1.421(11) .
C14 H14 0.9300 .
C15 C16 1.434(11) .
C16 C17 1.435(11) .
C17 H17 0.9300 .
C18 H18A 0.9600 .
C18 H18B 0.9600 .
C18 H18C 0.9600 .
C19 H19A 0.9600 .
C19 H19B 0.9600 .
C19 H19C 0.9600 .
C20 C21 1.461(10) .
C20 H20 0.9300 .
C21 C26 1.397(10) .
C21 C22 1.405(11) .
C22 C23 1.420(10) .
C23 C24 1.371(10) .
C24 C25 1.378(11) .
C24 H24 0.9300 .
C25 C26 1.350(11) .
C26 H26 0.9300 .
C27 H27A 0.9600 .
C27 H27B 0.9600 .
C27 H27C 0.9600 .
C29 C30 1.436(16) .
C30 H30A 0.9600 .
C30 H30B 0.9600 .
C30 H30C 0.9600 .
